data_4077116
loop_
_publ_author_name
'Bellabarba, Ronan M.'
'Nieuwenhuyzen, Mark'
'Saunders, Graham C.'

_publ_section_title
;
 Intramolecular Dehydrofluorinative Coupling of
 \h5-Pentamethylcyclopentadienyl and Pentafluorophenylphosphine Ligands in
 Rhodium Complexes
;
_journal_issue 26
_journal_name_full Organometallics
_journal_page_first 5726
_journal_paper_doi 10.1021/om020612n
_journal_volume 21
_journal_year 2002
_chemical_formula_sum 'C17 H10 F4 N O P'
_chemical_formula_weight 351.23
_chemical_name_systematic
; 
 ? 
;
_space_group_IT_number 14
_symmetry_cell_setting monoclinic
_symmetry_space_group_name_Hall '-P 2ybc'
_symmetry_space_group_name_H-M 'P 1 21/c 1'
_atom_sites_solution_hydrogens geom
_atom_sites_solution_primary direct
_atom_sites_solution_secondary difmap
_audit_creation_method SHELXL-97
_cell_angle_alpha 90.00
_cell_angle_beta 114.107(2)
_cell_angle_gamma 90.00
_cell_formula_units_Z 8
_cell_length_a 18.1475(15)
_cell_length_b 9.5981(8)
_cell_length_c 19.1255(15)
_cell_measurement_reflns_used 3302
_cell_measurement_temperature 153(2)
_cell_measurement_theta_max 22
_cell_measurement_theta_min 2
_cell_volume 3040.8(4)
_computing_cell_refinement 'Bruker SMART'
_computing_data_collection 'Bruker SMART'
_computing_data_reduction 'Bruker SHELXTL'
_computing_molecular_graphics 'Bruker SHELXTL'
_computing_publication_material 'Bruker SHELXTL'
_computing_structure_refinement 'SHELXL-97 (Sheldrick, 1997)'
_computing_structure_solution 'SHELXS-97 (Sheldrick, 1990)'
_diffrn_ambient_temperature 153(2)
_diffrn_measured_fraction_theta_full 0.900
_diffrn_measured_fraction_theta_max 0.900
_diffrn_measurement_device_type 'CCD area detector'
_diffrn_measurement_method 'phi and omega scans'
_diffrn_radiation_monochromator graphite
_diffrn_radiation_source 'fine-focus sealed tube'
_diffrn_radiation_type MoK\a
_diffrn_radiation_wavelength 0.71073
_diffrn_reflns_av_R_equivalents 0.0865
_diffrn_reflns_av_sigmaI/netI 0.1138
_diffrn_reflns_limit_h_max 24
_diffrn_reflns_limit_h_min -23
_diffrn_reflns_limit_k_max 12
_diffrn_reflns_limit_k_min -12
_diffrn_reflns_limit_l_max 24
_diffrn_reflns_limit_l_min -24
_diffrn_reflns_number 34734
_diffrn_reflns_theta_full 28.89
_diffrn_reflns_theta_max 28.89
_diffrn_reflns_theta_min 1.23
_exptl_absorpt_coefficient_mu 0.229
_exptl_absorpt_correction_T_max 1.000
_exptl_absorpt_correction_T_min 0.800
_exptl_absorpt_correction_type empirical
_exptl_absorpt_process_details SADABS
_exptl_crystal_colour colourless
_exptl_crystal_density_diffrn 1.534
_exptl_crystal_density_meas ?
_exptl_crystal_density_method 'not measured'
_exptl_crystal_description needle
_exptl_crystal_F_000 1424
_exptl_crystal_size_max 0.42
_exptl_crystal_size_mid 0.24
_exptl_crystal_size_min 0.10
_refine_diff_density_max 0.482
_refine_diff_density_min -0.467
_refine_diff_density_rms 0.083
_refine_ls_extinction_method none
_refine_ls_goodness_of_fit_ref 0.859
_refine_ls_hydrogen_treatment mixed
_refine_ls_matrix_type full
_refine_ls_number_parameters 513
_refine_ls_number_reflns 7179
_refine_ls_number_restraints 0
_refine_ls_restrained_S_all 0.859
_refine_ls_R_factor_all 0.1314
_refine_ls_R_factor_gt 0.0517
_refine_ls_shift/su_max 0.000
_refine_ls_shift/su_mean 0.000
_refine_ls_structure_factor_coef Fsqd
_refine_ls_weighting_details 'calc w=1/[\s^2^(Fo^2^)+(0.0771P)^2^+0.0000P] where P=(Fo^2^+2Fc^2^)/3'
_refine_ls_weighting_scheme calc
_refine_ls_wR_factor_gt 0.1230
_refine_ls_wR_factor_ref 0.1566
_reflns_number_gt 3258
_reflns_number_total 7179
_reflns_threshold_expression >2sigma(I)
_cod_data_source_file om020612n_2.cif
_cod_data_source_block gcs41m
_cod_depositor_comments
;
The following automatic conversions were performed:

'_symmetry_cell_setting' value 'Monoclinic' changed to 'monoclinic'
according to /home/saulius/struct/CIF-dictionaries/cif_core.dic
dictionary named 'cif_core.dic' version 2.4.1 from
2010-06-29.

'_exptl_absorpt_correction_type' value 'Empirical'
changed to 'empirical' according to
/home/saulius/struct/CIF-dictionaries/cif_core.dic dictionary named
'cif_core.dic' version 2.4.1 from 2010-06-29.

Automatic conversion script
Id: cif_fix_values 1715 2011-07-08 13:25:40Z adriana 

The following automatic conversions were performed:

'_exptl_crystal_density_meas' value 'not_measured' was changed to '?'
- the value is perceived as not measured.

Automatic conversion script
Id: cif_fix_values 3008 2015-01-20 13:52:24Z robertas 
;
_cod_original_cell_volume 3040.8(7)
_cod_original_sg_symbol_H-M P2(1)/c
_cod_database_code 4077116

loop_
_symmetry_equiv_pos_as_xyz
'x, y, z'
'-x, y+1/2, -z+1/2'
'-x, -y, -z'
'x, -y-1/2, z-1/2'

loop_
_atom_site_label
_atom_site_type_symbol
_atom_site_fract_x
_atom_site_fract_y
_atom_site_fract_z
_atom_site_U_iso_or_equiv
_atom_site_adp_type
_atom_site_occupancy
_atom_site_symmetry_multiplicity
_atom_site_calc_flag
P1A P 0.19845(5) 0.33561(9) 0.05267(5) 0.0302(2) Uani 1 1 d
O1A O 0.20189(15) 0.4854(3) 0.05827(15) 0.0549(7) Uani 1 1 d
C11A C 0.11444(19) 0.2653(3) 0.06748(18) 0.0277(7) Uani 1 1 d
C12A C 0.1183(2) 0.1604(4) 0.1186(2) 0.0340(8) Uani 1 1 d
H12A H 0.1659(19) 0.118(3) 0.1460(17) 0.027(9) Uiso 1 1 d
C13A C 0.0480(2) 0.1159(4) 0.1242(2) 0.0419(9) Uani 1 1 d
H13A H 0.0471(18) 0.043(3) 0.1603(19) 0.039(10) Uiso 1 1 d
C14A C -0.0247(2) 0.1764(4) 0.0802(2) 0.0371(9) Uani 1 1 d
H14A H -0.072(2) 0.147(3) 0.0854(19) 0.048(11) Uiso 1 1 d
C15A C -0.0294(2) 0.2798(4) 0.0294(2) 0.0398(9) Uani 1 1 d
H15A H -0.0804(18) 0.325(3) -0.0029(16) 0.024(8) Uiso 1 1 d
C16A C 0.0399(2) 0.3252(4) 0.0234(2) 0.0379(9) Uani 1 1 d
H16A H 0.038(2) 0.392(3) -0.016(2) 0.052(11) Uiso 1 1 d
C21A C 0.18867(19) 0.2722(3) -0.03916(18) 0.0288(8) Uani 1 1 d
C22A C 0.2238(2) 0.3476(4) -0.0791(2) 0.0375(9) Uani 1 1 d
H22A H 0.2502(19) 0.421(3) -0.0594(18) 0.027(9) Uiso 1 1 d
C23A C 0.2179(2) 0.3007(4) -0.1496(2) 0.0419(10) Uani 1 1 d
H23A H 0.2365(19) 0.354(3) -0.1816(19) 0.037(9) Uiso 1 1 d
C24A C 0.1760(2) 0.1807(4) -0.1809(2) 0.0379(9) Uani 1 1 d
H24A H 0.1715(19) 0.148(3) -0.232(2) 0.040(10) Uiso 1 1 d
C25A C 0.1408(2) 0.1046(4) -0.1410(2) 0.0359(9) Uani 1 1 d
H25A H 0.1085(17) 0.022(3) -0.1641(17) 0.026(8) Uiso 1 1 d
C26A C 0.1462(2) 0.1513(4) -0.0711(2) 0.0347(8) Uani 1 1 d
H26A H 0.1263(19) 0.100(3) -0.0465(18) 0.028(9) Uiso 1 1 d
C31A C 0.28784(19) 0.2505(3) 0.12411(19) 0.0292(8) Uani 1 1 d
C32A C 0.3350(2) 0.1491(4) 0.1123(2) 0.0336(8) Uani 1 1 d
F32A F 0.31630(12) 0.0912(2) 0.04320(12) 0.0470(6) Uani 1 1 d
C33A C 0.4035(2) 0.1022(4) 0.1721(2) 0.0408(9) Uani 1 1 d
F33A F 0.44621(11) 0.0000(2) 0.15904(13) 0.0602(7) Uani 1 1 d
N34A N 0.42904(17) 0.1481(3) 0.24271(18) 0.0430(8) Uani 1 1 d
C35A C 0.3853(2) 0.2433(4) 0.2549(2) 0.0393(9) Uani 1 1 d
F35A F 0.40990(13) 0.2895(2) 0.32708(12) 0.0580(6) Uani 1 1 d
C36A C 0.3156(2) 0.2977(3) 0.1995(2) 0.0317(8) Uani 1 1 d
F36A F 0.27426(11) 0.3946(2) 0.21930(10) 0.0398(5) Uani 1 1 d
P1B P 0.27738(5) 0.83413(9) 0.24387(5) 0.0287(2) Uani 1 1 d
O1B O 0.27853(13) 0.9866(2) 0.23955(13) 0.0389(6) Uani 1 1 d
C11B C 0.34889(19) 0.7682(3) 0.33332(18) 0.0313(8) Uani 1 1 d
C12B C 0.4173(2) 0.8480(4) 0.3731(2) 0.0410(9) Uani 1 1 d
H12B H 0.4258(18) 0.931(3) 0.3491(18) 0.036(10) Uiso 1 1 d
C13B C 0.4729(2) 0.8031(4) 0.4440(2) 0.0506(11) Uani 1 1 d
H13B H 0.518(2) 0.871(4) 0.473(2) 0.065(12) Uiso 1 1 d
C14B C 0.4601(3) 0.6817(4) 0.4751(2) 0.0473(11) Uani 1 1 d
H14B H 0.496(2) 0.657(4) 0.521(2) 0.058(12) Uiso 1 1 d
C15B C 0.3927(2) 0.6021(4) 0.4365(2) 0.0375(9) Uani 1 1 d
H15B H 0.3776(18) 0.517(4) 0.4515(18) 0.038(10) Uiso 1 1 d
C16B C 0.3366(2) 0.6457(4) 0.3659(2) 0.0339(8) Uani 1 1 d
H16B H 0.293(2) 0.587(3) 0.3391(19) 0.041(10) Uiso 1 1 d
C21B C 0.18068(18) 0.7630(3) 0.22978(18) 0.0280(8) Uani 1 1 d
C22B C 0.1388(2) 0.8290(4) 0.2676(2) 0.0361(9) Uani 1 1 d
H22B H 0.1637(18) 0.905(3) 0.2974(18) 0.030(9) Uiso 1 1 d
C23B C 0.0635(2) 0.7816(4) 0.2584(2) 0.0413(10) Uani 1 1 d
H23B H 0.037(2) 0.830(3) 0.2798(19) 0.040(10) Uiso 1 1 d
C24B C 0.0301(2) 0.6673(4) 0.2135(2) 0.0373(9) Uani 1 1 d
H24B H -0.019(2) 0.634(3) 0.208(2) 0.044(10) Uiso 1 1 d
C25B C 0.0709(2) 0.5993(4) 0.1767(2) 0.0366(9) Uani 1 1 d
H25B H 0.0465(19) 0.520(4) 0.1439(19) 0.044(10) Uiso 1 1 d
C26B C 0.1459(2) 0.6479(4) 0.1846(2) 0.0318(8) Uani 1 1 d
H26B H 0.1690(18) 0.602(3) 0.1576(17) 0.028(9) Uiso 1 1 d
C31B C 0.29910(19) 0.7566(3) 0.16655(19) 0.0290(8) Uani 1 1 d
C32B C 0.35613(19) 0.6568(3) 0.1735(2) 0.0307(8) Uani 1 1 d
F32B F 0.39987(11) 0.5954(2) 0.24091(11) 0.0408(5) Uani 1 1 d
C33B C 0.3675(2) 0.6125(4) 0.1100(2) 0.0378(9) Uani 1 1 d
F33B F 0.42101(12) 0.5114(2) 0.11758(12) 0.0518(6) Uani 1 1 d
N34B N 0.32747(17) 0.6602(3) 0.04088(18) 0.0382(7) Uani 1 1 d
C35B C 0.2725(2) 0.7533(4) 0.0328(2) 0.0372(9) Uani 1 1 d
F35B F 0.22864(13) 0.8001(2) -0.03827(12) 0.0518(6) Uani 1 1 d
C36B C 0.25682(19) 0.8050(3) 0.09211(19) 0.0315(8) Uani 1 1 d
F36B F 0.19760(11) 0.89966(19) 0.07729(10) 0.0403(5) Uani 1 1 d

loop_
_atom_site_aniso_label
_atom_site_aniso_U_11
_atom_site_aniso_U_22
_atom_site_aniso_U_33
_atom_site_aniso_U_23
_atom_site_aniso_U_13
_atom_site_aniso_U_12
P1A 0.0335(5) 0.0320(5) 0.0266(5) 0.0009(4) 0.0139(4) 0.0045(4)
O1A 0.0589(17) 0.0480(17) 0.0602(19) -0.0032(14) 0.0266(15) -0.0025(14)
C11A 0.0301(18) 0.0289(18) 0.0233(18) -0.0006(15) 0.0100(15) 0.0059(14)
C12A 0.032(2) 0.041(2) 0.030(2) 0.0035(17) 0.0133(16) 0.0074(18)
C13A 0.041(2) 0.047(2) 0.040(2) 0.0126(19) 0.0195(19) 0.0039(18)
C14A 0.031(2) 0.045(2) 0.037(2) 0.0006(18) 0.0154(18) -0.0010(18)
C15A 0.029(2) 0.045(2) 0.040(2) 0.0013(19) 0.0088(18) 0.0047(18)
C16A 0.034(2) 0.042(2) 0.034(2) 0.0089(18) 0.0096(17) 0.0070(18)
C21A 0.0326(19) 0.0299(19) 0.0242(18) 0.0028(15) 0.0118(15) 0.0049(15)
C22A 0.043(2) 0.034(2) 0.039(2) -0.0007(19) 0.0210(19) -0.0048(19)
C23A 0.052(2) 0.046(2) 0.037(2) 0.0072(19) 0.028(2) 0.0005(19)
C24A 0.044(2) 0.044(2) 0.028(2) -0.0004(18) 0.0171(18) 0.0058(18)
C25A 0.042(2) 0.036(2) 0.029(2) -0.0055(17) 0.0139(18) -0.0026(18)
C26A 0.038(2) 0.039(2) 0.029(2) 0.0006(17) 0.0155(17) -0.0055(17)
C31A 0.0297(18) 0.0303(18) 0.032(2) 0.0006(15) 0.0165(16) -0.0027(15)
C32A 0.0281(19) 0.037(2) 0.033(2) -0.0032(17) 0.0098(16) 0.0012(16)
F32A 0.0425(13) 0.0476(13) 0.0469(14) -0.0125(11) 0.0141(11) 0.0097(10)
C33A 0.031(2) 0.038(2) 0.051(3) -0.0022(19) 0.0149(19) 0.0058(17)
F33A 0.0319(12) 0.0586(15) 0.0759(18) -0.0111(12) 0.0073(12) 0.0147(11)
N34A 0.0275(17) 0.048(2) 0.047(2) 0.0056(16) 0.0092(15) 0.0034(15)
C35A 0.033(2) 0.052(2) 0.030(2) -0.0002(18) 0.0095(17) -0.0078(18)
F35A 0.0466(14) 0.0850(18) 0.0302(13) -0.0030(12) 0.0032(11) 0.0011(12)
C36A 0.0302(19) 0.034(2) 0.034(2) 0.0023(16) 0.0163(17) 0.0006(15)
F36A 0.0399(12) 0.0511(13) 0.0305(11) -0.0063(9) 0.0165(10) 0.0036(10)
P1B 0.0254(5) 0.0331(5) 0.0277(5) 0.0013(4) 0.0110(4) 0.0022(4)
O1B 0.0411(14) 0.0348(14) 0.0394(15) 0.0027(11) 0.0152(12) 0.0022(11)
C11B 0.0275(18) 0.035(2) 0.030(2) 0.0007(16) 0.0111(16) 0.0048(15)
C12B 0.034(2) 0.043(2) 0.039(2) 0.0047(19) 0.0075(18) -0.0026(18)
C13B 0.038(2) 0.056(3) 0.043(3) 0.001(2) 0.002(2) 0.000(2)
C14B 0.043(2) 0.065(3) 0.028(2) 0.011(2) 0.0080(19) 0.015(2)
C15B 0.043(2) 0.042(2) 0.032(2) 0.0106(18) 0.0201(19) 0.0105(19)
C16B 0.029(2) 0.040(2) 0.034(2) 0.0011(18) 0.0138(17) 0.0023(17)
C21B 0.0269(18) 0.0324(19) 0.0249(18) 0.0056(15) 0.0107(15) 0.0052(15)
C22B 0.035(2) 0.039(2) 0.037(2) -0.0035(18) 0.0181(17) 0.0027(18)
C23B 0.037(2) 0.050(3) 0.046(2) 0.008(2) 0.025(2) 0.0119(19)
C24B 0.026(2) 0.048(2) 0.038(2) 0.0116(19) 0.0128(17) 0.0030(18)
C25B 0.037(2) 0.040(2) 0.029(2) 0.0024(17) 0.0107(17) -0.0007(18)
C26B 0.0293(19) 0.038(2) 0.028(2) 0.0013(16) 0.0125(16) 0.0068(16)
C31B 0.0241(18) 0.0310(19) 0.033(2) 0.0008(15) 0.0132(15) -0.0031(14)
C32B 0.0234(17) 0.0343(19) 0.036(2) 0.0018(17) 0.0135(16) -0.0015(15)
F32B 0.0318(11) 0.0461(13) 0.0419(13) 0.0023(10) 0.0124(10) 0.0099(9)
C33B 0.0250(19) 0.043(2) 0.049(3) -0.0073(19) 0.0187(18) -0.0041(16)
F33B 0.0395(12) 0.0574(14) 0.0633(15) -0.0122(11) 0.0259(11) 0.0105(11)
N34B 0.0325(17) 0.0479(19) 0.0401(19) -0.0087(16) 0.0208(15) -0.0079(15)
C35B 0.039(2) 0.047(2) 0.028(2) -0.0013(17) 0.0153(18) -0.0070(18)
F35B 0.0522(14) 0.0745(17) 0.0326(13) 0.0036(11) 0.0211(11) 0.0054(11)
C36B 0.0262(18) 0.036(2) 0.033(2) 0.0020(16) 0.0127(16) 0.0019(15)
F36B 0.0370(12) 0.0481(13) 0.0337(12) 0.0057(9) 0.0124(9) 0.0118(10)

loop_
_atom_type_symbol
_atom_type_description
_atom_type_scat_dispersion_real
_atom_type_scat_dispersion_imag
_atom_type_scat_source
C C 0.0033 0.0016 'International Tables Vol C Tables 4.2.6.8 and 6.1.1.4'
H H 0.0000 0.0000 'International Tables Vol C Tables 4.2.6.8 and 6.1.1.4'
N N 0.0061 0.0033 'International Tables Vol C Tables 4.2.6.8 and 6.1.1.4'
F F 0.0171 0.0103 'International Tables Vol C Tables 4.2.6.8 and 6.1.1.4'
P P 0.1023 0.0942 'International Tables Vol C Tables 4.2.6.8 and 6.1.1.4'
O O 0.0106 0.0060 'International Tables Vol C Tables 4.2.6.8 and 6.1.1.4'

loop_
_geom_angle_atom_site_label_1
_geom_angle_atom_site_label_2
_geom_angle_atom_site_label_3
_geom_angle
O1A P1A C11A 112.19(15)
O1A P1A C21A 113.23(15)
C11A P1A C21A 106.01(15)
O1A P1A C31A 113.02(15)
C11A P1A C31A 105.40(15)
C21A P1A C31A 106.37(15)
C12A C11A C16A 118.9(3)
C12A C11A P1A 125.8(3)
C16A C11A P1A 115.3(3)
C11A C12A C13A 119.7(3)
C14A C13A C12A 120.4(4)
C15A C14A C13A 120.6(4)
C14A C15A C16A 119.6(4)
C15A C16A C11A 120.8(3)
C22A C21A C26A 119.5(3)
C22A C21A P1A 118.6(3)
C26A C21A P1A 121.9(3)
C21A C22A C23A 119.9(4)
C24A C23A C22A 120.3(3)
C23A C24A C25A 120.0(3)
C26A C25A C24A 119.8(3)
C25A C26A C21A 120.4(3)
C32A C31A C36A 114.4(3)
C32A C31A P1A 127.9(3)
C36A C31A P1A 117.6(2)
F32A C32A C31A 122.1(3)
F32A C32A C33A 117.5(3)
C31A C32A C33A 120.4(3)
N34A C33A F33A 116.8(3)
N34A C33A C32A 124.4(3)
F33A C33A C32A 118.8(3)
C35A N34A C33A 116.0(3)
N34A C35A F35A 116.7(3)
N34A C35A C36A 124.5(4)
F35A C35A C36A 118.8(3)
F36A C36A C35A 119.2(3)
F36A C36A C31A 120.6(3)
C35A C36A C31A 120.2(3)
O1B P1B C11B 112.67(15)
O1B P1B C21B 113.94(14)
C11B P1B C21B 106.96(15)
O1B P1B C31B 110.27(14)
C11B P1B C31B 108.46(15)
C21B P1B C31B 104.06(15)
C16B C11B C12B 119.4(3)
C16B C11B P1B 122.7(3)
C12B C11B P1B 117.7(3)
C13B C12B C11B 119.6(4)
C14B C13B C12B 120.2(4)
C13B C14B C15B 120.7(4)
C14B C15B C16B 119.7(4)
C15B C16B C11B 120.3(3)
C26B C21B C22B 118.6(3)
C26B C21B P1B 124.3(2)
C22B C21B P1B 117.1(3)
C23B C22B C21B 120.3(4)
C24B C23B C22B 120.2(4)
C23B C24B C25B 120.5(4)
C24B C25B C26B 119.6(4)
C21B C26B C25B 120.8(3)
C32B C31B C36B 114.1(3)
C32B C31B P1B 127.2(3)
C36B C31B P1B 118.6(2)
F32B C32B C31B 121.6(3)
F32B C32B C33B 117.9(3)
C31B C32B C33B 120.5(3)
N34B C33B F33B 116.4(3)
N34B C33B C32B 124.2(3)
F33B C33B C32B 119.4(3)
C35B N34B C33B 116.4(3)
N34B C35B F35B 117.3(3)
N34B C35B C36B 124.0(3)
F35B C35B C36B 118.7(3)
F36B C36B C35B 119.2(3)
F36B C36B C31B 120.0(3)
C35B C36B C31B 120.8(3)

loop_
_geom_bond_atom_site_label_1
_geom_bond_atom_site_label_2
_geom_bond_distance
P1A O1A 1.441(3)
P1A C11A 1.792(3)
P1A C21A 1.798(3)
P1A C31A 1.832(3)
C11A C12A 1.385(5)
C11A C16A 1.393(4)
C12A C13A 1.389(5)
C13A C14A 1.371(5)
C14A C15A 1.367(5)
C15A C16A 1.379(5)
C21A C22A 1.383(5)
C21A C26A 1.389(5)
C22A C23A 1.384(5)
C23A C24A 1.375(5)
C24A C25A 1.385(5)
C25A C26A 1.375(5)
C31A C32A 1.375(4)
C31A C36A 1.394(4)
C32A F32A 1.343(4)
C32A C33A 1.376(5)
C33A N34A 1.312(5)
C33A F33A 1.336(4)
N34A C35A 1.293(4)
C35A F35A 1.340(4)
C35A C36A 1.379(5)
C36A F36A 1.343(4)
P1B O1B 1.467(2)
P1B C11B 1.788(3)
P1B C21B 1.798(3)
P1B C31B 1.836(3)
C11B C16B 1.390(5)
C11B C12B 1.391(5)
C12B C13B 1.388(5)
C13B C14B 1.371(5)
C14B C15B 1.374(6)
C15B C16B 1.383(5)
C21B C26B 1.387(5)
C21B C22B 1.397(4)
C22B C23B 1.382(5)
C23B C24B 1.373(5)
C24B C25B 1.376(5)
C25B C26B 1.387(5)
C31B C32B 1.376(4)
C31B C36B 1.393(4)
C32B F32B 1.344(4)
C32B C33B 1.379(5)
C33B N34B 1.303(4)
C33B F33B 1.339(4)
N34B C35B 1.301(4)
C35B F35B 1.341(4)
C35B C36B 1.370(5)
C36B F36B 1.346(4)
